data_4130388
loop_
_publ_author_name
'Topi\'c, Filip'
'Rissanen, Kari'

_publ_section_title
;
 Systematic Construction of Ternary Cocrystals by Orthogonal and Robust
 Hydrogen and Halogen Bonds.
;
_journal_issue 20
_journal_name_full 'Journal of the American Chemical Society'
_journal_page_first 6610
_journal_page_last 6616
_journal_paper_doi 10.1021/jacs.6b02854
_journal_volume 138
_journal_year 2016
_chemical_formula_moiety 'C16 H24 O6, 2(C6 F5 I), C H4 N2 S'
_chemical_formula_sum 'C29 H28 F10 I2 N2 O6 S'
_chemical_formula_weight 976.39
_space_group_crystal_system monoclinic
_space_group_IT_number 4
_space_group_name_Hall 'P 2yb'
_space_group_name_H-M_alt 'P 1 21 1'
_atom_sites_solution_hydrogens geom
_atom_sites_solution_primary iterative
_atom_sites_solution_secondary difmap
_audit_creation_method SHELXL-2014/7
_cell_angle_alpha 90
_cell_angle_beta 103.6100(8)
_cell_angle_gamma 90
_cell_formula_units_Z 2
_cell_length_a 10.3700(2)
_cell_length_b 13.8862(2)
_cell_length_c 12.75420(10)
_cell_measurement_reflns_used 4079
_cell_measurement_temperature 170.0(1)
_cell_measurement_theta_max 27.103
_cell_measurement_theta_min 0.407
_cell_volume 1785.03(5)
_computing_cell_refinement 'HKL Scalepack (Otwinowski & Minor, 1997)'
_computing_data_collection 'Collect (Bruker AXS BV, 1997-2004)'
_computing_data_reduction 'HKL Denzo and Scalepack (Otwinowski & Minor, 1997)'
_computing_publication_material 'WinGX (Farrugia, 2012)'
_computing_structure_refinement 'SHELXL-2014/7 (Sheldrick, 2015)'
_computing_structure_solution 'SHELXT-2014/5 (Sheldrick, 2015)'
_diffrn_ambient_temperature 170.0(1)
_diffrn_detector_area_resol_mean 9
_diffrn_measured_fraction_theta_full 0.992
_diffrn_measured_fraction_theta_max 0.982
_diffrn_measurement_device '95mm CCD camera on \k-goniostat'
_diffrn_measurement_device_type 'Bruker-Nonius KappaCCD with APEXII detector'
_diffrn_measurement_method '\f scans + \w scans'
_diffrn_radiation_monochromator 'horizonally mounted graphite crystal'
_diffrn_radiation_source 'fine-focus sealed tube'
_diffrn_radiation_type MoK\a
_diffrn_radiation_wavelength 0.71073
_diffrn_reflns_av_R_equivalents 0.0292
_diffrn_reflns_av_unetI/netI 0.0314
_diffrn_reflns_Laue_measured_fraction_full 0.992
_diffrn_reflns_Laue_measured_fraction_max 0.982
_diffrn_reflns_limit_h_max 13
_diffrn_reflns_limit_h_min -13
_diffrn_reflns_limit_k_max 17
_diffrn_reflns_limit_k_min -17
_diffrn_reflns_limit_l_max 16
_diffrn_reflns_limit_l_min -16
_diffrn_reflns_number 31596
_diffrn_reflns_point_group_measured_fraction_full 0.993
_diffrn_reflns_point_group_measured_fraction_max 0.982
_diffrn_reflns_theta_full 25.250
_diffrn_reflns_theta_max 27.362
_diffrn_reflns_theta_min 2.285
_exptl_absorpt_coefficient_mu 1.915
_exptl_absorpt_correction_T_max 0.7455
_exptl_absorpt_correction_T_min 0.6108
_exptl_absorpt_correction_type multi-scan
_exptl_absorpt_process_details 'SADABS 2008 (Sheldrick, 1996)'
_exptl_crystal_colour colourless
_exptl_crystal_density_diffrn 1.817
_exptl_crystal_density_method 'not measured'
_exptl_crystal_description block
_exptl_crystal_F_000 952
_exptl_crystal_size_max 0.420
_exptl_crystal_size_mid 0.190
_exptl_crystal_size_min 0.160
_refine_diff_density_max 0.698
_refine_diff_density_min -0.560
_refine_diff_density_rms 0.048
_refine_ls_abs_structure_details
;
 Refined as an inversion twin.
;
_refine_ls_abs_structure_Flack 0.09(2)
_refine_ls_extinction_method none
_refine_ls_goodness_of_fit_ref 1.024
_refine_ls_hydrogen_treatment constr
_refine_ls_matrix_type full
_refine_ls_number_parameters 652
_refine_ls_number_reflns 7936
_refine_ls_number_restraints 1640
_refine_ls_restrained_S_all 1.021
_refine_ls_R_factor_all 0.0347
_refine_ls_R_factor_gt 0.0295
_refine_ls_shift/su_max 0.001
_refine_ls_shift/su_mean 0.000
_refine_ls_structure_factor_coef Fsqd
_refine_ls_weighting_details 'w=1/[\s^2^(Fo^2^)+(0.0199P)^2^+0.9312P] where P=(Fo^2^+2Fc^2^)/3'
_refine_ls_weighting_scheme calc
_refine_ls_wR_factor_gt 0.0633
_refine_ls_wR_factor_ref 0.0656
_reflns_Friedel_coverage 0.921
_reflns_Friedel_fraction_full 0.994
_reflns_Friedel_fraction_max 0.983
_reflns_number_gt 7161
_reflns_number_total 7936
_reflns_threshold_expression 'I > 2\s(I)'
_cod_data_source_file ja6b02854_si_002.cif
_cod_data_source_block alpha_B_C_1-2_170K
_cod_original_sg_symbol_H-M 'P 21'
_cod_database_code 4130388
_shelx_shelxl_version_number 2014/7
_shelx_space_group_comment
;
The symmetry employed for this shelxl refinement is uniquely defined
by the following loop, which should always be used as a source of
symmetry information in preference to the above space-group names.
They are only intended as comments.
;
_shelx_estimated_absorpt_t_min 0.500
_shelx_estimated_absorpt_t_max 0.749

loop_
_space_group_symop_operation_xyz
'x, y, z'
'-x, y+1/2, -z'

loop_
_atom_site_label
_atom_site_type_symbol
_atom_site_fract_x
_atom_site_fract_y
_atom_site_fract_z
_atom_site_U_iso_or_equiv
_atom_site_adp_type
_atom_site_occupancy
_atom_site_site_symmetry_order
_atom_site_calc_flag
_atom_site_refinement_flags_posn
_atom_site_refinement_flags_adp
_atom_site_refinement_flags_occupancy
_atom_site_disorder_assembly
_atom_site_disorder_group
C1A C 0.4775(5) 0.4499(3) 0.5899(3) 0.0482(10) Uani 1 1 d . . . . .
N1A N 0.3811(5) 0.4562(3) 0.5007(3) 0.0579(11) Uani 1 1 d . . . . .
H1AA H 0.2984 0.4447 0.5032 0.069 Uiso 1 1 calc R U . . .
H1AB H 0.3999 0.4719 0.4391 0.069 Uiso 1 1 calc R U . . .
N2A N 0.4412(5) 0.4258(4) 0.6796(4) 0.0747(15) Uani 1 1 d . . . . .
H2AA H 0.3571 0.4150 0.6778 0.090 Uiso 1 1 calc R U . . .
H2AB H 0.5012 0.4206 0.7409 0.090 Uiso 1 1 calc R U . . .
S1A S 0.63998(14) 0.46952(11) 0.59246(10) 0.0611(3) Uani 1 1 d . . . . .
C1C C 0.2670(5) 0.5834(4) 0.2009(4) 0.0511(11) Uani 1 1 d . U . . .
C2C C 0.2482(6) 0.6540(5) 0.1208(5) 0.0671(14) Uani 1 1 d . U . . .
H2C H 0.2551 0.7200 0.1407 0.081 Uiso 1 1 calc R U . . .
C3C C 0.2198(6) 0.6289(5) 0.0133(5) 0.0746(16) Uani 1 1 d . U . . .
H3C H 0.2097 0.6776 -0.0403 0.090 Uiso 1 1 calc R U . . .
C4C C 0.2061(6) 0.5344(5) -0.0165(4) 0.0735(17) Uani 1 1 d . U . . .
H4C H 0.1849 0.5178 -0.0909 0.088 Uiso 1 1 calc R U . . .
C5C C 0.2231(5) 0.4627(5) 0.0609(4) 0.0627(13) Uani 1 1 d . U . . .
H5C H 0.2125 0.3970 0.0397 0.075 Uiso 1 1 calc R U . . .
C6C C 0.2557(4) 0.4868(4) 0.1701(3) 0.0502(11) Uani 1 1 d . U . . .
C7C C 0.3119(7) 0.6984(4) 0.3453(5) 0.0648(14) Uani 1 1 d . U . . .
H7CA H 0.2262 0.7330 0.3244 0.078 Uiso 1 1 calc R U . . .
H7CB H 0.3760 0.7308 0.3105 0.078 Uiso 1 1 calc R U . . .
C8C C 0.3616(7) 0.7006(4) 0.4640(5) 0.0673(15) Uani 1 1 d . U . . .
H8CA H 0.4373 0.6556 0.4852 0.081 Uiso 1 1 calc R U . . .
H8CB H 0.3942 0.7662 0.4866 0.081 Uiso 1 1 calc R U . . .
C9C C 0.3110(8) 0.6816(5) 0.6316(5) 0.0803(18) Uani 1 1 d . U . . .
H9CA H 0.3382 0.7488 0.6512 0.096 Uiso 1 1 calc R U . . .
H9CB H 0.3902 0.6400 0.6543 0.096 Uiso 1 1 calc R U . . .
C10C C 0.2085(9) 0.6516(6) 0.6897(6) 0.093(2) Uani 1 1 d . U . . .
H10A H 0.2384 0.6705 0.7665 0.111 Uiso 1 1 calc R U . . .
H10B H 0.1251 0.6867 0.6589 0.111 Uiso 1 1 calc R U . . .
C11C C 0.0598(8) 0.5278(7) 0.6137(6) 0.097(2) Uani 1 1 d . U . . .
H11A H 0.0573 0.5519 0.5403 0.116 Uiso 1 1 calc R U . . .
H11B H -0.0136 0.5585 0.6390 0.116 Uiso 1 1 calc R U . . .
C12C C 0.0420(8) 0.4207(7) 0.6108(7) 0.102(2) Uani 1 1 d . U . . .
H12A H 0.0466 0.3965 0.6846 0.123 Uiso 1 1 calc R U . . .
H12B H -0.0464 0.4043 0.5651 0.123 Uiso 1 1 calc R U . . .
C13C C 0.1143(7) 0.2778(6) 0.5429(5) 0.0856(19) Uani 1 1 d . U . . .
H13A H 0.0240 0.2709 0.4961 0.103 Uiso 1 1 calc R U . . .
H13B H 0.1188 0.2402 0.6095 0.103 Uiso 1 1 calc R U . . .
C14C C 0.2135(7) 0.2405(5) 0.4860(5) 0.0752(16) Uani 1 1 d . U . . .
H14A H 0.3045 0.2540 0.5289 0.090 Uiso 1 1 calc R U . . .
H14B H 0.2034 0.1700 0.4760 0.090 Uiso 1 1 calc R U . . .
C15C C 0.2915(6) 0.2668(4) 0.3293(5) 0.0676(15) Uani 1 1 d . U . . .
H15A H 0.2936 0.1969 0.3145 0.081 Uiso 1 1 calc R U . . .
H15B H 0.3794 0.2860 0.3738 0.081 Uiso 1 1 calc R U . . .
C16C C 0.2613(7) 0.3215(4) 0.2266(5) 0.0652(14) Uani 1 1 d . U . . .
H16A H 0.3237 0.3032 0.1819 0.078 Uiso 1 1 calc R U . . .
H16B H 0.1698 0.3074 0.1853 0.078 Uiso 1 1 calc R U . . .
O1C O 0.2946(4) 0.6005(3) 0.3099(3) 0.0563(8) Uani 1 1 d . . . . .
O2C O 0.2619(4) 0.6748(3) 0.5182(3) 0.0694(10) Uani 1 1 d . . . . .
O3C O 0.1824(5) 0.5524(4) 0.6839(4) 0.0867(13) Uani 1 1 d . . . . .
O4C O 0.1405(4) 0.3765(4) 0.5693(3) 0.0754(11) Uani 1 1 d . . . . .
O5C O 0.1917(4) 0.2871(3) 0.3849(3) 0.0650(9) Uani 1 1 d . . . . .
O6C O 0.2748(4) 0.4221(3) 0.2533(3) 0.0573(9) Uani 1 1 d . . . . .
C1S C 0.6024(4) 0.5554(5) 0.1856(5) 0.057(2) Uani 0.727(12) 1 d D U P A 1
C2S C 0.6223(8) 0.6475(6) 0.1573(6) 0.0608(19) Uani 0.727(12) 1 d D U P A 1
C3S C 0.5939(10) 0.6769(7) 0.0510(6) 0.075(2) Uani 0.727(12) 1 d D U P A 1
C4S C 0.5449(11) 0.6111(7) -0.0281(6) 0.085(3) Uani 0.727(12) 1 d D U P A 1
C5S C 0.5279(9) 0.5175(8) -0.0032(5) 0.078(2) Uani 0.727(12) 1 d D U P A 1
C6S C 0.5605(9) 0.4901(7) 0.1041(5) 0.064(2) Uani 0.727(12) 1 d D U P A 1
F1S F 0.6658(8) 0.7152(4) 0.2330(5) 0.0841(19) Uani 0.727(12) 1 d D U P A 1
F2S F 0.6165(10) 0.7686(6) 0.0259(6) 0.112(3) Uani 0.727(12) 1 d D U P A 1
F3S F 0.5148(10) 0.6404(9) -0.1313(5) 0.116(3) Uani 0.727(12) 1 d D U P A 1
F4S F 0.4804(8) 0.4528(7) -0.0807(5) 0.102(3) Uani 0.727(12) 1 d D U P A 1
F5S F 0.5444(8) 0.3970(6) 0.1250(6) 0.0806(19) Uani 0.727(12) 1 d D U P A 1
I1S I 0.63693(3) 0.50980(4) 0.34804(2) 0.05936(10) Uani 1 1 d D U . . .
C1U C 0.5954(7) 0.5300(11) 0.1800(8) 0.058(5) Uani 0.273(12) 1 d D U P A 2
C2U C 0.5815(13) 0.6223(12) 0.1423(11) 0.073(4) Uani 0.273(12) 1 d D U P A 2
C3U C 0.554(3) 0.6433(13) 0.0334(11) 0.082(5) Uani 0.273(12) 1 d D U P A 2
C4U C 0.536(3) 0.5685(12) -0.0377(12) 0.079(4) Uani 0.273(12) 1 d D U P A 2
C5U C 0.551(2) 0.4756(13) -0.0026(10) 0.072(4) Uani 0.273(12) 1 d D U P A 2
C6U C 0.584(2) 0.4574(12) 0.1072(9) 0.060(4) Uani 0.273(12) 1 d D U P A 2
F1U F 0.599(2) 0.6959(13) 0.2125(14) 0.088(4) Uani 0.273(12) 1 d D U P A 2
F2U F 0.542(2) 0.7349(13) 0.0006(15) 0.106(5) Uani 0.273(12) 1 d D U P A 2
F3U F 0.501(2) 0.5849(18) -0.1443(11) 0.103(5) Uani 0.273(12) 1 d D U P A 2
F4U F 0.539(2) 0.4030(13) -0.0732(11) 0.091(5) Uani 0.273(12) 1 d D U P A 2
F5U F 0.602(2) 0.3648(11) 0.1369(13) 0.071(4) Uani 0.273(12) 1 d D U P A 2
C1T C 0.8732(6) 0.5138(8) 1.0149(5) 0.065(3) Uani 0.62(3) 1 d D U P B 1
C2T C 0.8940(11) 0.4450(9) 1.0925(8) 0.075(3) Uani 0.62(3) 1 d D U P B 1
C3T C 0.9328(15) 0.4652(10) 1.2025(8) 0.070(3) Uani 0.62(3) 1 d D U P B 1
C4T C 0.9575(14) 0.5584(10) 1.2336(8) 0.070(3) Uani 0.62(3) 1 d D U P B 1
C5T C 0.9407(16) 0.6293(9) 1.1576(8) 0.069(3) Uani 0.62(3) 1 d D U P B 1
C6T C 0.9022(17) 0.6064(8) 1.0497(8) 0.065(3) Uani 0.62(3) 1 d D U P B 1
F1T F 0.8722(18) 0.3517(8) 1.0666(13) 0.110(4) Uani 0.62(3) 1 d D U P B 1
F2T F 0.9438(15) 0.3955(11) 1.2753(9) 0.098(3) Uani 0.62(3) 1 d D U P B 1
F3T F 0.9944(12) 0.5803(13) 1.3384(7) 0.091(3) Uani 0.62(3) 1 d D U P B 1
F4T F 0.9630(16) 0.7212(9) 1.1889(11) 0.101(3) Uani 0.62(3) 1 d D U P B 1
F5T F 0.8835(17) 0.6789(9) 0.9780(11) 0.085(3) Uani 0.62(3) 1 d D U P B 1
I1T I 0.80454(4) 0.48967(4) 0.84812(3) 0.07979(15) Uani 1 1 d D U . . .
C1V C 0.8722(8) 0.5102(11) 1.0149(7) 0.065(5) Uani 0.38(3) 1 d D U P B 2
C2V C 0.8814(14) 0.4308(13) 1.0790(10) 0.075(4) Uani 0.38(3) 1 d D U P B 2
C3V C 0.922(3) 0.4363(15) 1.1897(11) 0.073(4) Uani 0.38(3) 1 d D U P B 2
C4V C 0.956(2) 0.5236(15) 1.2358(10) 0.066(4) Uani 0.38(3) 1 d D U P B 2
C5V C 0.949(2) 0.6044(14) 1.1743(11) 0.066(4) Uani 0.38(3) 1 d D U P B 2
C6V C 0.908(3) 0.5964(12) 1.0630(11) 0.063(4) Uani 0.38(3) 1 d D U P B 2
F1V F 0.848(2) 0.3444(13) 1.0336(18) 0.105(5) Uani 0.38(3) 1 d D U P B 2
F2V F 0.927(2) 0.3564(17) 1.2486(16) 0.101(5) Uani 0.38(3) 1 d D U P B 2
F3V F 0.991(2) 0.5314(19) 1.3425(9) 0.089(4) Uani 0.38(3) 1 d D U P B 2
F4V F 0.980(2) 0.6915(15) 1.2181(15) 0.086(4) Uani 0.38(3) 1 d D U P B 2
F5V F 0.903(2) 0.6785(14) 1.0068(17) 0.075(4) Uani 0.38(3) 1 d D U P B 2

loop_
_atom_site_aniso_label
_atom_site_aniso_U_11
_atom_site_aniso_U_22
_atom_site_aniso_U_33
_atom_site_aniso_U_23
_atom_site_aniso_U_13
_atom_site_aniso_U_12
C1A 0.062(3) 0.042(2) 0.039(2) -0.0009(17) 0.0077(19) 0.002(2)
N1A 0.060(3) 0.069(3) 0.040(2) 0.0058(18) 0.0029(18) -0.007(2)
N2A 0.067(3) 0.113(4) 0.042(2) 0.015(3) 0.009(2) -0.001(3)
S1A 0.0622(8) 0.0755(9) 0.0423(6) -0.0018(5) 0.0057(5) -0.0082(6)
C1C 0.049(3) 0.062(3) 0.044(2) 0.007(2) 0.014(2) 0.006(2)
C2C 0.067(3) 0.078(4) 0.059(3) 0.020(3) 0.020(3) 0.006(3)
C3C 0.074(4) 0.101(4) 0.053(3) 0.024(3) 0.023(3) 0.009(3)
C4C 0.066(3) 0.113(5) 0.041(2) 0.010(3) 0.012(2) 0.010(3)
C5C 0.055(3) 0.088(4) 0.046(2) -0.004(2) 0.015(2) 0.004(3)
C6C 0.043(2) 0.065(3) 0.042(2) 0.004(2) 0.0086(17) 0.001(2)
C7C 0.081(4) 0.049(3) 0.062(3) 0.004(2) 0.013(3) -0.006(3)
C8C 0.085(4) 0.050(3) 0.059(3) -0.001(2) 0.003(3) -0.014(3)
C9C 0.116(5) 0.064(4) 0.053(3) -0.010(3) 0.006(3) 0.004(4)
C10C 0.128(6) 0.087(5) 0.061(4) -0.001(3) 0.021(4) 0.025(4)
C11C 0.086(5) 0.130(7) 0.075(4) 0.005(4) 0.019(3) 0.018(5)
C12C 0.075(5) 0.145(7) 0.092(5) 0.009(5) 0.030(4) -0.006(5)
C13C 0.090(5) 0.091(5) 0.070(4) 0.019(3) 0.008(3) -0.031(4)
C14C 0.089(4) 0.065(4) 0.064(3) 0.017(3) 0.003(3) -0.016(3)
C15C 0.081(4) 0.048(3) 0.069(3) -0.003(2) 0.006(3) 0.010(3)
C16C 0.079(4) 0.055(3) 0.060(3) -0.009(2) 0.015(3) 0.008(3)
O1C 0.071(2) 0.0502(19) 0.0454(18) 0.0048(14) 0.0099(16) -0.0005(16)
O2C 0.084(3) 0.069(3) 0.051(2) -0.0031(17) 0.0056(19) 0.004(2)
O3C 0.096(3) 0.094(3) 0.068(3) 0.014(2) 0.014(2) 0.016(3)
O4C 0.066(3) 0.096(3) 0.065(2) 0.001(2) 0.017(2) -0.011(2)
O5C 0.074(3) 0.061(2) 0.054(2) 0.0097(17) 0.0040(18) 0.0069(19)
O6C 0.075(2) 0.052(2) 0.0428(18) -0.0003(15) 0.0104(18) -0.0018(17)
C1S 0.045(4) 0.084(5) 0.042(3) -0.005(3) 0.013(3) -0.013(3)
C2S 0.051(4) 0.079(5) 0.052(4) 0.000(3) 0.012(3) 0.001(3)
C3S 0.065(5) 0.095(5) 0.063(4) 0.017(4) 0.010(3) 0.014(4)
C4S 0.074(5) 0.124(6) 0.053(4) 0.015(4) 0.009(4) 0.008(5)
C5S 0.063(4) 0.124(6) 0.048(3) -0.006(4) 0.014(3) -0.004(5)
C6S 0.060(4) 0.086(5) 0.049(3) -0.007(3) 0.020(3) -0.012(4)
F1S 0.096(5) 0.073(3) 0.075(3) -0.006(2) 0.005(3) -0.005(3)
F2S 0.126(6) 0.104(5) 0.099(5) 0.039(4) 0.013(4) 0.012(4)
F3S 0.116(5) 0.171(8) 0.052(3) 0.024(4) 0.004(3) 0.015(6)
F4S 0.095(5) 0.163(7) 0.047(3) -0.028(3) 0.016(3) -0.025(4)
F5S 0.097(5) 0.086(4) 0.062(3) -0.018(3) 0.024(3) -0.019(4)
I1S 0.05826(17) 0.0770(2) 0.04274(14) -0.00491(16) 0.01169(11) -0.00593(18)
C1U 0.058(10) 0.076(8) 0.041(7) -0.001(5) 0.013(6) 0.001(6)
C2U 0.069(10) 0.085(7) 0.060(6) 0.005(5) 0.008(6) -0.002(7)
C3U 0.081(10) 0.100(8) 0.061(6) 0.014(6) 0.006(6) 0.013(7)
C4U 0.075(9) 0.111(8) 0.048(6) 0.010(6) 0.007(6) 0.002(7)
C5U 0.070(9) 0.104(8) 0.042(6) 0.003(5) 0.012(6) -0.003(7)
C6U 0.059(9) 0.079(8) 0.043(6) -0.002(5) 0.016(6) -0.010(7)
F1U 0.091(11) 0.089(8) 0.078(8) 0.000(6) 0.008(8) 0.007(8)
F2U 0.112(12) 0.105(9) 0.088(9) 0.029(7) 0.002(9) 0.020(8)
F3U 0.102(10) 0.152(12) 0.046(6) 0.022(7) 0.002(6) 0.020(10)
F4U 0.101(11) 0.119(10) 0.050(7) -0.009(6) 0.010(7) -0.008(8)
F5U 0.081(11) 0.076(8) 0.054(7) 0.000(5) 0.010(7) -0.011(6)
C1T 0.054(7) 0.088(5) 0.052(5) 0.002(4) 0.009(5) 0.002(5)
C2T 0.065(6) 0.087(6) 0.071(5) 0.006(4) 0.014(4) 0.008(5)
C3T 0.053(6) 0.096(6) 0.063(5) 0.017(4) 0.014(4) 0.021(5)
C4T 0.051(5) 0.102(6) 0.056(4) 0.003(4) 0.009(4) 0.019(5)
C5T 0.055(5) 0.092(6) 0.057(4) -0.002(4) 0.004(4) 0.013(5)
C6T 0.053(6) 0.085(5) 0.051(4) 0.005(4) 0.005(4) 0.002(5)
F1T 0.134(8) 0.093(5) 0.093(7) 0.000(5) 0.005(6) 0.002(5)
F2T 0.098(6) 0.111(7) 0.082(5) 0.026(5) 0.013(5) 0.022(6)
F3T 0.083(5) 0.134(9) 0.054(3) -0.003(4) 0.012(3) 0.011(6)
F4T 0.118(7) 0.096(6) 0.078(6) -0.015(5) 0.000(5) 0.008(5)
F5T 0.103(7) 0.085(5) 0.055(5) 0.005(4) -0.004(5) -0.002(4)
I1T 0.0822(3) 0.1024(4) 0.05441(19) -0.0086(2) 0.01526(17) -0.0026(2)
C1V 0.059(11) 0.084(7) 0.051(7) 0.005(5) 0.010(7) 0.008(7)
C2V 0.070(9) 0.086(7) 0.064(6) 0.014(5) 0.004(6) -0.002(6)
C3V 0.057(8) 0.095(8) 0.063(6) 0.018(5) 0.006(6) 0.008(7)
C4V 0.049(7) 0.103(8) 0.042(5) 0.013(5) 0.005(5) 0.012(7)
C5V 0.054(8) 0.094(7) 0.049(6) 0.001(5) 0.012(5) 0.015(6)
C6V 0.053(9) 0.083(7) 0.052(6) 0.008(5) 0.011(6) 0.009(6)
F1V 0.127(11) 0.083(7) 0.082(9) 0.016(6) -0.018(8) -0.013(6)
F2V 0.101(9) 0.112(10) 0.078(8) 0.038(7) -0.001(7) -0.005(9)
F3V 0.086(7) 0.133(11) 0.043(4) 0.017(6) 0.005(4) 0.018(9)
F4V 0.085(8) 0.104(8) 0.066(8) -0.017(6) 0.010(6) 0.016(7)
F5V 0.075(8) 0.089(7) 0.055(8) 0.007(6) 0.001(7) 0.008(5)

loop_
_atom_type_symbol
_atom_type_description
_atom_type_scat_dispersion_real
_atom_type_scat_dispersion_imag
_atom_type_scat_source
C C 0.0033 0.0016 'International Tables Vol C Tables 4.2.6.8 and 6.1.1.4'
H H 0.0000 0.0000 'International Tables Vol C Tables 4.2.6.8 and 6.1.1.4'
F F 0.0171 0.0103 'International Tables Vol C Tables 4.2.6.8 and 6.1.1.4'
I I -0.4742 1.8119 'International Tables Vol C Tables 4.2.6.8 and 6.1.1.4'
N N 0.0061 0.0033 'International Tables Vol C Tables 4.2.6.8 and 6.1.1.4'
O O 0.0106 0.0060 'International Tables Vol C Tables 4.2.6.8 and 6.1.1.4'
S S 0.1246 0.1234 'International Tables Vol C Tables 4.2.6.8 and 6.1.1.4'

loop_
_geom_angle_atom_site_label_1
_geom_angle_atom_site_label_2
_geom_angle_atom_site_label_3
_geom_angle
N2A C1A N1A 116.4(5)
N2A C1A S1A 120.3(4)
N1A C1A S1A 123.3(4)
C1A N1A H1AA 120.0
C1A N1A H1AB 120.0
H1AA N1A H1AB 120.0
C1A N2A H2AA 120.0
C1A N2A H2AB 120.0
H2AA N2A H2AB 120.0
O1C C1C C6C 115.8(4)
O1C C1C C2C 125.4(5)
C6C C1C C2C 118.8(5)
C3C C2C C1C 120.7(6)
C3C C2C H2C 119.6
C1C C2C H2C 119.6
C4C C3C C2C 120.3(6)
C4C C3C H3C 119.8
C2C C3C H3C 119.8
C3C C4C C5C 120.4(5)
C3C C4C H4C 119.8
C5C C4C H4C 119.8
C4C C5C C6C 120.0(6)
C4C C5C H5C 120.0
C6C C5C H5C 120.0
O6C C6C C1C 115.2(4)
O6C C6C C5C 124.9(5)
C1C C6C C5C 119.8(5)
O1C C7C C8C 109.3(4)
O1C C7C H7CA 109.8
C8C C7C H7CA 109.8
O1C C7C H7CB 109.8
C8C C7C H7CB 109.8
H7CA C7C H7CB 108.3
O2C C8C C7C 112.0(5)
O2C C8C H8CA 109.2
C7C C8C H8CA 109.2
O2C C8C H8CB 109.2
C7C C8C H8CB 109.2
H8CA C8C H8CB 107.9
O2C C9C C10C 111.2(6)
O2C C9C H9CA 109.4
C10C C9C H9CA 109.4
O2C C9C H9CB 109.4
C10C C9C H9CB 109.4
H9CA C9C H9CB 108.0
O3C C10C C9C 113.5(6)
O3C C10C H10A 108.9
C9C C10C H10A 108.9
O3C C10C H10B 108.9
C9C C10C H10B 108.9
H10A C10C H10B 107.7
O3C C11C C12C 110.0(7)
O3C C11C H11A 109.7
C12C C11C H11A 109.7
O3C C11C H11B 109.7
C12C C11C H11B 109.7
H11A C11C H11B 108.2
O4C C12C C11C 110.4(7)
O4C C12C H12A 109.6
C11C C12C H12A 109.6
O4C C12C H12B 109.6
C11C C12C H12B 109.6
H12A C12C H12B 108.1
O4C C13C C14C 109.7(5)
O4C C13C H13A 109.7
C14C C13C H13A 109.7
O4C C13C H13B 109.7
C14C C13C H13B 109.7
H13A C13C H13B 108.2
O5C C14C C13C 107.8(6)
O5C C14C H14A 110.1
C13C C14C H14A 110.1
O5C C14C H14B 110.1
C13C C14C H14B 110.1
H14A C14C H14B 108.5
O5C C15C C16C 108.2(5)
O5C C15C H15A 110.1
C16C C15C H15A 110.1
O5C C15C H15B 110.1
C16C C15C H15B 110.1
H15A C15C H15B 108.4
O6C C16C C15C 107.5(4)
O6C C16C H16A 110.2
C15C C16C H16A 110.2
O6C C16C H16B 110.2
C15C C16C H16B 110.2
H16A C16C H16B 108.5
C1C O1C C7C 117.7(4)
C8C O2C C9C 110.6(5)
C10C O3C C11C 113.8(6)
C12C O4C C13C 113.4(6)
C14C O5C C15C 112.8(5)
C6C O6C C16C 117.8(4)
C2S C1S C6S 117.5(6)
C2S C1S I1S 122.8(5)
C6S C1S I1S 119.7(5)
F1S C2S C1S 120.9(6)
F1S C2S C3S 117.1(7)
C1S C2S C3S 122.0(7)
F2S C3S C4S 120.8(7)
F2S C3S C2S 120.3(7)
C4S C3S C2S 118.9(7)
F3S C4S C5S 120.3(7)
F3S C4S C3S 118.8(7)
C5S C4S C3S 120.9(7)
F4S C5S C4S 121.0(6)
F4S C5S C6S 120.5(8)
C4S C5S C6S 118.6(7)
F5S C6S C1S 121.3(6)
F5S C6S C5S 116.7(7)
C1S C6S C5S 121.9(7)
C6U C1U C2U 118.1(10)
C6U C1U I1S 124.2(8)
C2U C1U I1S 117.6(8)
F1U C2U C1U 119.6(11)
F1U C2U C3U 118.3(11)
C1U C2U C3U 122.2(11)
F2U C3U C4U 122.0(11)
F2U C3U C2U 119.9(12)
C4U C3U C2U 118.1(11)
F3U C4U C5U 118.4(12)
F3U C4U C3U 120.4(11)
C5U C4U C3U 121.1(11)
F4U C5U C4U 120.5(11)
F4U C5U C6U 120.3(12)
C4U C5U C6U 119.1(11)
F5U C6U C1U 122.4(11)
F5U C6U C5U 116.4(11)
C1U C6U C5U 121.2(10)
C2T C1T C6T 116.0(7)
C2T C1T I1T 125.7(7)
C6T C1T I1T 118.2(6)
F1T C2T C1T 120.7(9)
F1T C2T C3T 115.8(8)
C1T C2T C3T 123.4(8)
F2T C3T C4T 120.8(8)
F2T C3T C2T 120.9(9)
C4T C3T C2T 118.4(8)
F3T C4T C3T 119.9(8)
F3T C4T C5T 120.3(8)
C3T C4T C5T 119.8(8)
F4T C5T C4T 119.5(8)
F4T C5T C6T 120.5(9)
C4T C5T C6T 120.1(8)
F5T C6T C1T 119.8(8)
F5T C6T C5T 117.9(8)
C1T C6T C5T 122.1(8)
C6V C1V C2V 118.1(10)
C6V C1V I1T 124.7(8)
C2V C1V I1T 117.3(8)
F1V C2V C1V 119.4(11)
F1V C2V C3V 118.5(11)
C1V C2V C3V 122.1(10)
F2V C3V C4V 121.8(11)
F2V C3V C2V 119.6(11)
C4V C3V C2V 118.6(10)
F3V C4V C3V 119.8(10)
F3V C4V C5V 119.2(10)
C3V C4V C5V 120.9(10)
F4V C5V C4V 121.9(10)
F4V C5V C6V 118.9(11)
C4V C5V C6V 119.1(10)
F5V C6V C1V 122.5(11)
F5V C6V C5V 116.4(11)
C1V C6V C5V 121.2(10)

loop_
_geom_bond_atom_site_label_1
_geom_bond_atom_site_label_2
_geom_bond_distance
C1A N2A 1.329(6)
C1A N1A 1.329(6)
C1A S1A 1.699(5)
N1A H1AA 0.8800
N1A H1AB 0.8800
N2A H2AA 0.8800
N2A H2AB 0.8800
C1C O1C 1.373(6)
C1C C6C 1.394(8)
C1C C2C 1.396(7)
C2C C3C 1.378(9)
C2C H2C 0.9500
C3C C4C 1.364(10)
C3C H3C 0.9500
C4C C5C 1.385(8)
C4C H4C 0.9500
C5C C6C 1.395(7)
C5C H5C 0.9500
C6C O6C 1.369(6)
C7C O1C 1.430(7)
C7C C8C 1.481(8)
C7C H7CA 0.9900
C7C H7CB 0.9900
C8C O2C 1.419(8)
C8C H8CA 0.9900
C8C H8CB 0.9900
C9C O2C 1.419(7)
C9C C10C 1.491(11)
C9C H9CA 0.9900
C9C H9CB 0.9900
C10C O3C 1.403(9)
C10C H10A 0.9900
C10C H10B 0.9900
C11C O3C 1.414(9)
C11C C12C 1.498(13)
C11C H11A 0.9900
C11C H11B 0.9900
C12C O4C 1.398(9)
C12C H12A 0.9900
C12C H12B 0.9900
C13C O4C 1.422(9)
C13C C14C 1.484(10)
C13C H13A 0.9900
C13C H13B 0.9900
C14C O5C 1.413(7)
C14C H14A 0.9900
C14C H14B 0.9900
C15C O5C 1.414(7)
C15C C16C 1.484(8)
C15C H15A 0.9900
C15C H15B 0.9900
C16C O6C 1.437(7)
C16C H16A 0.9900
C16C H16B 0.9900
C1S C2S 1.358(8)
C1S C6S 1.370(7)
C1S I1S 2.114(6)
C2S F1S 1.348(8)
C2S C3S 1.380(8)
C3S F2S 1.347(9)
C3S C4S 1.366(9)
C4S F3S 1.343(8)
C4S C5S 1.360(9)
C5S F4S 1.340(9)
C5S C6S 1.384(8)
C6S F5S 1.339(8)
I1S C1U 2.103(10)
C1U C6U 1.356(10)
C1U C2U 1.366(10)
C2U F1U 1.343(11)
C2U C3U 1.382(10)
C3U F2U 1.335(11)
C3U C4U 1.363(11)
C4U F3U 1.341(11)
C4U C5U 1.362(11)
C5U F4U 1.338(11)
C5U C6U 1.385(10)
C6U F5U 1.341(11)
C1T C2T 1.356(8)
C1T C6T 1.370(9)
C1T I1T 2.105(7)
C2T F1T 1.342(9)
C2T C3T 1.394(9)
C3T F2T 1.328(9)
C3T C4T 1.359(10)
C4T F3T 1.337(9)
C4T C5T 1.364(9)
C5T F4T 1.341(9)
C5T C6T 1.377(8)
C6T F5T 1.344(9)
I1T C1V 2.097(9)
C1V C6V 1.357(9)
C1V C2V 1.363(9)
C2V F1V 1.341(10)
C2V C3V 1.377(10)
C3V F2V 1.333(10)
C3V C4V 1.358(10)
C4V F3V 1.328(10)
C4V C5V 1.361(11)
C5V F4V 1.341(11)
C5V C6V 1.387(10)
C6V F5V 1.341(10)

loop_
_geom_torsion_atom_site_label_1
_geom_torsion_atom_site_label_2
_geom_torsion_atom_site_label_3
_geom_torsion_atom_site_label_4
_geom_torsion
O1C C1C C2C C3C -179.5(5)
C6C C1C C2C C3C -0.4(8)
C1C C2C C3C C4C 1.8(9)
C2C C3C C4C C5C -1.2(10)
C3C C4C C5C C6C -0.7(8)
O1C C1C C6C O6C -0.4(7)
C2C C1C C6C O6C -179.6(5)
O1C C1C C6C C5C 177.7(4)
C2C C1C C6C C5C -1.5(8)
C4C C5C C6C O6C 180.0(5)
C4C C5C C6C C1C 2.0(8)
O1C C7C C8C O2C -72.6(6)
O2C C9C C10C O3C 70.8(8)
O3C C11C C12C O4C -62.8(9)
O4C C13C C14C O5C -67.3(6)
O5C C15C C16C O6C 66.2(6)
C6C C1C O1C C7C 177.8(5)
C2C C1C O1C C7C -3.1(8)
C8C C7C O1C C1C -171.0(5)
C7C C8C O2C C9C -177.5(5)
C10C C9C O2C C8C -178.2(5)
C9C C10C O3C C11C -106.1(7)
C12C C11C O3C C10C 178.7(6)
C11C C12C O4C C13C -167.5(6)
C14C C13C O4C C12C 172.3(6)
C13C C14C O5C C15C 172.1(5)
C16C C15C O5C C14C -178.1(5)
C1C C6C O6C C16C 178.6(5)
C5C C6C O6C C16C 0.6(7)
C15C C16C O6C C6C 177.8(5)
C6S C1S C2S F1S -178.8(7)
I1S C1S C2S F1S 0.0(6)
C6S C1S C2S C3S 4.0(8)
I1S C1S C2S C3S -177.2(6)
F1S C2S C3S F2S 3.5(12)
C1S C2S C3S F2S -179.2(7)
F1S C2S C3S C4S -177.6(8)
C1S C2S C3S C4S -0.3(12)
F2S C3S C4S F3S -2.5(15)
C2S C3S C4S F3S 178.6(9)
F2S C3S C4S C5S 176.9(9)
C2S C3S C4S C5S -2.0(15)
F3S C4S C5S F4S -0.3(15)
C3S C4S C5S F4S -179.7(9)
F3S C4S C5S C6S 179.8(9)
C3S C4S C5S C6S 0.5(15)
C2S C1S C6S F5S 176.9(7)
I1S C1S C6S F5S -1.9(10)
C2S C1S C6S C5S -5.6(10)
I1S C1S C6S C5S 175.6(6)
F4S C5S C6S F5S 1.3(13)
C4S C5S C6S F5S -178.9(9)
F4S C5S C6S C1S -176.4(8)
C4S C5S C6S C1S 3.5(14)
C6U C1U C2U F1U -176.8(14)
I1S C1U C2U F1U 2.2(10)
C6U C1U C2U C3U 1.3(16)
I1S C1U C2U C3U -179.7(12)
F1U C2U C3U F2U -1(3)
C1U C2U C3U F2U -179.3(15)
F1U C2U C3U C4U 179.7(18)
C1U C2U C3U C4U 2(2)
F2U C3U C4U F3U -3(4)
C2U C3U C4U F3U 175.9(19)
F2U C3U C4U C5U 179(2)
C2U C3U C4U C5U -2(3)
F3U C4U C5U F4U 5(3)
C3U C4U C5U F4U -177(2)
F3U C4U C5U C6U -178(2)
C3U C4U C5U C6U 0(3)
C2U C1U C6U F5U 176.8(15)
I1S C1U C6U F5U -2(3)
C2U C1U C6U C5U -4(2)
I1S C1U C6U C5U 177.4(15)
F4U C5U C6U F5U 0(3)
C4U C5U C6U F5U -177(2)
F4U C5U C6U C1U -179.7(18)
C4U C5U C6U C1U 3(3)
C6T C1T C2T F1T -178.2(11)
I1T C1T C2T F1T 0.6(9)
C6T C1T C2T C3T 4.8(11)
I1T C1T C2T C3T -176.4(8)
F1T C2T C3T F2T -1.4(16)
C1T C2T C3T F2T 175.8(9)
F1T C2T C3T C4T 179.4(12)
C1T C2T C3T C4T -3.4(15)
F2T C3T C4T F3T 1(2)
C2T C3T C4T F3T 179.8(10)
F2T C3T C4T C5T -177.5(12)
C2T C3T C4T C5T 1.6(19)
F3T C4T C5T F4T 1(2)
C3T C4T C5T F4T 178.9(13)
F3T C4T C5T C6T -179.8(13)
C3T C4T C5T C6T -2(2)
C2T C1T C6T F5T -179.5(11)
I1T C1T C6T F5T 1.6(17)
C2T C1T C6T C5T -4.7(17)
I1T C1T C6T C5T 176.4(11)
F4T C5T C6T F5T -2(2)
C4T C5T C6T F5T 178.2(14)
F4T C5T C6T C1T -177.2(13)
C4T C5T C6T C1T 3(2)
C6V C1V C2V F1V -179.2(16)
I1T C1V C2V F1V 0.3(11)
C6V C1V C2V C3V 2.0(16)
I1T C1V C2V C3V -178.4(11)
F1V C2V C3V F2V 0(3)
C1V C2V C3V F2V 179.1(14)
F1V C2V C3V C4V 179.7(17)
C1V C2V C3V C4V -2(2)
F2V C3V C4V F3V -3(3)
C2V C3V C4V F3V 177.9(17)
F2V C3V C4V C5V -180(2)
C2V C3V C4V C5V 1(3)
F3V C4V C5V F4V 2(3)
C3V C4V C5V F4V 179.0(19)
F3V C4V C5V C6V -178(2)
C3V C4V C5V C6V -1(3)
C2V C1V C6V F5V 179.9(17)
I1T C1V C6V F5V 0(3)
C2V C1V C6V C5V -2(3)
I1T C1V C6V C5V 178.4(15)
F4V C5V C6V F5V 0(3)
C4V C5V C6V F5V 180(2)
F4V C5V C6V C1V -178.4(18)
C4V C5V C6V C1V 2(3)
